data_2104528
loop_
_publ_author_name
'Marsh, Richard E.'

_publ_section_title
;
 Space groups <i>P</i>1 and <i>Cc</i>: how are they doing?
;
_journal_coeditor_code BK5088
_journal_issue 6
_journal_name_full 'Acta Crystallographica Section B'
_journal_page_first 782
_journal_page_last 783
_journal_paper_doi 10.1107/S0108768109046448
_journal_volume 65
_journal_year 2009
_chemical_formula_moiety 'C22 H34 N2 O4 Ti'
_chemical_formula_sum 'C22 H34 N2 O4 Ti'
_chemical_formula_weight 438.38
_chemical_name_systematic
;
bis(Neopentyloxy)-bis(2-pyridylmethoxy)-titanium
;
_space_group_IT_number 15
_symmetry_cell_setting monoclinic
_symmetry_space_group_name_Hall '-C 2yc'
_symmetry_space_group_name_H-M 'C 1 2/c 1'
_cell_angle_alpha 90.00
_cell_angle_beta 91.516(18)
_cell_angle_gamma 90.00
_cell_formula_units_Z 4
_cell_length_a 10.185(2)
_cell_length_b 22.944(6)
_cell_length_c 10.047(2)
_cell_measurement_reflns_used 200
_cell_measurement_temperature 168(2)
_cell_volume 2347.0(9)
_diffrn_ambient_temperature 168(2)
_diffrn_radiation_type MoK\a
_diffrn_radiation_wavelength 0.71073
_exptl_crystal_colour colorless
_exptl_crystal_density_diffrn 1.241
_exptl_crystal_density_method 'not measured'
_exptl_crystal_description plate
_exptl_crystal_F_000 936
_cod_data_source_file bk5088.cif
_cod_data_source_block CIBJED
_cod_depositor_comments
;
The following automatic conversions were performed:
'_symmetry_cell_setting' value 'Monoclinic' changed to 'monoclinic'
according to '/home/saulius/struct/CIF-dictionaries/cif_core.dic'
dictionary named 'cif_core.dic' version 2.4.1 from 2010-06-29.

Automatic conversion script
Id: cif_fix_enum 1527 2010-12-29 10:47:43Z saulius 

The following automatic conversions were performed:

'_symmetry_cell_setting' value 'Monoclinic' changed to 'monoclinic'
according to /home/saulius/struct/CIF-dictionaries/cif_core.dic
dictionary named 'cif_core.dic' version 2.4.1 from 2010-06-29.

Automatic conversion script
Id: cif_fix_values 1715 2011-07-08 13:25:40Z adriana 
;
_cod_original_cell_volume 2346.9(9)
_cod_original_sg_symbol_H-M C2/c
_cod_database_code 2104528

loop_
_symmetry_equiv_pos_as_xyz
'x, y, z'
'-x, y, 1/2-z'
'x+1/2, y+1/2, z'
'-x+1/2, y+1/2, -z+1/2'
'-x, -y, -z'
'x, -y, 1/2+z'
'1/2-x, 1/2-y, -z'
'1/2+x, 1/2-y, 1/2+z'

loop_
_atom_site_label
_atom_site_type_symbol
_atom_site_fract_x
_atom_site_fract_y
_atom_site_fract_z
_atom_site_occupancy
Ti1 Ti 0.5 0.19702 0.25 1
N1 N 0.3600 0.2704 0.2910 1
O1 O 0.5297 0.2160 0.4339 1
O2 O 0.3608 0.1464 0.2490 1
C1 C 0.4765 0.2644 0.4975 1
H1 H 0.5468 0.2934 0.5158 1
H2 H 0.4412 0.2522 0.5841 1
C2 C 0.3696 0.2919 0.4146 1
C3 C 0.2862 0.3358 0.4580 1
H3 H 0.2952 0.3508 0.5458 1
C4 C 0.1917 0.3568 0.3719 1
H4 H 0.1341 0.3866 0.3996 1
C5 C 0.1800 0.3346 0.2435 1
H5 H 0.1152 0.3486 0.1822 1
C6 C 0.2655 0.2914 0.2085 1
H6 H 0.2574 0.2756 0.1217 1
C7 C 0.2565 0.1344 0.1592 1
H7 H 0.2694 0.1569 0.0766 1
H8 H 0.1738 0.1476 0.1986 1
C8 C 0.2450 0.0707 0.1248 1
C9 C 0.1296 0.0632 0.0256 1
H9 H 0.0491 0.0784 0.0634 1
H10 H 0.1178 0.0223 0.0058 1
H11 H 0.1486 0.0840 -0.0554 1
C10 C 0.3724 0.0502 0.0650 1
H12 H 0.3884 0.0728 -0.0147 1
H13 H 0.3660 0.0090 0.0421 1
H14 H 0.4445 0.0557 0.1290 1
C11 C 0.2200 0.0346 0.2505 1
H15 H 0.2906 0.0410 0.3150 1
H16 H 0.2159 -0.0062 0.2272 1
H17 H 0.1372 0.0462 0.2890 1

loop_
_geom_angle_atom_site_label_1
_geom_angle_atom_site_label_2
_geom_angle_atom_site_label_3
_geom_angle
_geom_angle_site_symmetry_1
_geom_angle_site_symmetry_2
_geom_angle_site_symmetry_3
_geom_angle_publ_flag
O1 Ti1 O2 104.59 . . . yes
O1 Ti1 N1 74.81 . . . yes
O1 Ti1 O1 153.70 . . 2_655 yes
O1 Ti1 O2 92.09 . . 2_655 yes
O1 Ti1 N1 85.52 . . 2_655 yes
O2 Ti1 N1 88.93 . . . yes
O1 Ti1 O2 92.09 2_655 . . yes
O2 Ti1 O2 101.34 . . 2_655 yes
O2 Ti1 N1 165.15 . . 2_655 yes
O1 Ti1 N1 85.52 2_655 . . yes
O2 Ti1 N1 165.15 2_655 . . yes
N1 Ti1 N1 83.19 . . 2_655 yes
O1 Ti1 O2 104.59 2_655 . 2_655 yes
O1 Ti1 N1 74.81 2_655 . 2_655 yes
O2 Ti1 N1 88.93 2_655 . 2_655 yes
Ti1 O1 C1 124.66 . . . yes
Ti1 O2 C7 134.47 . . . yes
Ti1 N1 C2 114.50 . . . yes
Ti1 N1 C6 127.05 . . . yes
C2 N1 C6 118.32 . . . yes
O1 C1 C2 111.50 . . . yes
N1 C2 C1 113.35 . . . yes
N1 C2 C3 121.76 . . . yes
C1 C2 C3 124.88 . . . no
C2 C3 C4 118.81 . . . no
C3 C4 C5 120.06 . . . no
C4 C5 C6 117.63 . . . no
N1 C6 C5 123.41 . . . yes
O2 C7 C8 113.03 . . . yes
C7 C8 C9 108.20 . . . no
C7 C8 C10 109.23 . . . no
C7 C8 C11 110.37 . . . no
C9 C8 C10 110.91 . . . no
C9 C8 C11 109.47 . . . no
C10 C8 C11 108.66 . . . no

loop_
_geom_bond_atom_site_label_1
_geom_bond_atom_site_label_2
_geom_bond_distance
_geom_bond_site_symmetry_1
_geom_bond_site_symmetry_2
_geom_bond_publ_flag
Ti1 O1 1.9145 . . yes
Ti1 O2 1.8326 . . yes
Ti1 N1 2.2513 . . yes
Ti1 O1 1.9145 . 2_655 yes
Ti1 O2 1.8326 . 2_655 yes
Ti1 N1 2.2513 . 2_655 yes
O1 C1 1.3976 . . yes
O2 C7 1.4027 . . yes
N1 C2 1.3374 . . yes
N1 C6 1.3429 . . yes
C1 C2 1.4931 . . no
C2 C3 1.3949 . . no
C3 C4 1.3648 . . no
C4 C5 1.3891 . . no
C5 C6 1.3714 . . no
C7 C8 1.5057 . . no
C8 C9 1.5305 . . no
C8 C10 1.5189 . . no
C8 C11 1.5371 . . no
C1 H1 0.9900 . . no
C1 H2 0.9900 . . no
C3 H3 0.9500 . . no
C4 H4 0.9500 . . no
C5 H5 0.9500 . . no
C6 H6 0.9500 . . no
C7 H7 0.9900 . . no
C7 H8 0.9900 . . no
C9 H9 0.9800 . . no
C9 H10 0.9700 . . no
C9 H11 0.9700 . . no
C10 H12 0.9700 . . no
C10 H13 0.9700 . . no
C10 H14 0.9700 . . no
C11 H15 0.9700 . . no
C11 H16 0.9700 . . no
C11 H17 0.9700 . . no
